data_2023066
loop_
_publ_author_name
'Lamssane, Houda'
'Haoudi, Amal'
'Kartah, Badr Eddine'
'Mazzah, Ahmed'
'Mague, Joel T.'
'H&#xf6;kelek, Tuncer'
'Kandri Rodi, Youssef'
'Sebbar, Nada Kheira'

_publ_section_title
;
 Crystal structure, Hirshfeld surface analysis, calculations of crystal
 voids, inter-action energy and energy frameworks as well as density
 functional theory (DFT) calculations of
 3-[2-(morpholin-4-yl)eth-yl]-5,5-di-phenyl-imidazolidine-2,4-dione.
;
_journal_coeditor_code WM5711
_journal_issue 'Pt 4'
_journal_name_full 'Acta crystallographica. Section E, Crystallographic communications'
_journal_page_first 423
_journal_page_last 429
_journal_paper_doi 10.1107/S2056989024002445
_journal_volume 80
_journal_year 2024
_chemical_absolute_configuration ad
_chemical_formula_iupac 'C21 H23 N3 O3'
_chemical_formula_moiety 'C21 H23 N3 O3'
_chemical_formula_sum 'C21 H23 N3 O3'
_chemical_formula_weight 365.42
_chemical_name_systematic
;
3-[2-(Morpholin-4-yl)ethyl]-5,5-diphenylimidazolidine-2,4-dione
;
_space_group_crystal_system orthorhombic
_space_group_IT_number 19
_space_group_name_Hall 'P 2ac 2ab'
_space_group_name_H-M_alt 'P 21 21 21'
_atom_sites_solution_hydrogens mixed
_atom_sites_solution_primary dual
_atom_sites_solution_secondary difmap
_audit_creation_method SHELXL-2019/1
_cell_angle_alpha 90
_cell_angle_beta 90
_cell_angle_gamma 90
_cell_formula_units_Z 4
_cell_length_a 8.4440(3)
_cell_length_b 14.3013(5)
_cell_length_c 15.4233(6)
_cell_measurement_reflns_used 9478
_cell_measurement_temperature 150(2)
_cell_measurement_theta_max 33.011
_cell_measurement_theta_min 2.750
_cell_volume 1862.52(12)
_computing_cell_refinement
;
<i>SAINT</i> (Bruker, 2021)
;
_computing_data_collection
;
<i>APEX4</i> (Bruker, 2021)
;
_computing_data_reduction
;
<i>SAINT</i> (Bruker, 2021)
;
_computing_molecular_graphics
;
<i>DIAMOND</i> (Brandenburg & Putz, 2012)
;
_computing_publication_material
;
<i>SHELXTL</i> (Sheldrick, 2008), <i>PLATON</i> (Spek, 2020)
;
_computing_structure_refinement
;
<i>SHELXL</i> (Sheldrick, 2015<i>b</i>)
;
_computing_structure_solution
;
<i>SHELXT</i> (Sheldrick, 2015<i>a</i>)
;
_diffrn_ambient_temperature 150(2)
_diffrn_detector_area_resol_mean 7.3910
_diffrn_measured_fraction_theta_full 0.996
_diffrn_measured_fraction_theta_max 0.996
_diffrn_measurement_device 'Bruker D8 QUEST PHOTON 3 diffractometer'
_diffrn_measurement_device_type 'Bruker D8 QUEST PHOTON 3 diffractometer'
_diffrn_measurement_method '\f and \w scans'
_diffrn_radiation_monochromator graphite
_diffrn_radiation_type MoK\a
_diffrn_radiation_wavelength 0.71073
_diffrn_reflns_av_R_equivalents 0.0524
_diffrn_reflns_av_unetI/netI 0.0210
_diffrn_reflns_limit_h_max 13
_diffrn_reflns_limit_h_min -13
_diffrn_reflns_limit_k_max 22
_diffrn_reflns_limit_k_min -22
_diffrn_reflns_limit_l_max 23
_diffrn_reflns_limit_l_min -23
_diffrn_reflns_number 142315
_diffrn_reflns_theta_full 33.200
_diffrn_reflns_theta_max 33.211
_diffrn_reflns_theta_min 2.750
_diffrn_source 'fine-focus sealed tube'
_diffrn_source_current 30.0
_diffrn_source_power 1.50
_diffrn_source_voltage 50
_exptl_absorpt_coefficient_mu 0.089
_exptl_absorpt_correction_T_max 0.98
_exptl_absorpt_correction_T_min 0.98
_exptl_absorpt_correction_type numerical
_exptl_absorpt_process_details
;
(<i>SADABS</i>; Krause <i>et al.</i>, 2015)
;
_exptl_crystal_colour colourless
_exptl_crystal_density_diffrn 1.303
_exptl_crystal_density_method 'not measured'
_exptl_crystal_description block
_exptl_crystal_F_000 776
_exptl_crystal_size_max 0.276
_exptl_crystal_size_mid 0.184
_exptl_crystal_size_min 0.170
_refine_diff_density_max 0.288
_refine_diff_density_min -0.192
_refine_ls_abs_structure_details
;
Flack <i>x</i> determined using 2747 quotients
[(<i>I</i>^+^)-(<i>I</i>^-^)]/[(<i>I</i>^+^)+(<i>I</i>^-^)]
(Parsons <i>et al.</i>, 2013)
;
_refine_ls_abs_structure_Flack 0.12(18)
_refine_ls_extinction_method none
_refine_ls_goodness_of_fit_ref 1.068
_refine_ls_hydrogen_treatment mixed
_refine_ls_matrix_type full
_refine_ls_number_parameters 247
_refine_ls_number_reflns 7105
_refine_ls_number_restraints 1
_refine_ls_restrained_S_all 1.068
_refine_ls_R_factor_all 0.0423
_refine_ls_R_factor_gt 0.0367
_refine_ls_shift/su_max 0.000
_refine_ls_shift/su_mean 0.000
_refine_ls_structure_factor_coef Fsqd
_refine_ls_weighting_details 'w=1/[\s^2^(Fo^2^)+(0.0530P)^2^+0.2332P] where P=(Fo^2^+2Fc^2^)/3'
_refine_ls_weighting_scheme calc
_refine_ls_wR_factor_gt 0.0919
_refine_ls_wR_factor_ref 0.0969
_reflns_number_gt 6502
_reflns_number_total 7105
_reflns_threshold_expression 'I > 2\s(I)'
_cod_data_source_file wm5711.cif
_cod_data_source_block I
_cod_depositor_comments 'Adding full bibliography for 2023066.cif.'
_cod_database_code 2023066
_shelx_space_group_comment
;
The symmetry employed for this shelxl refinement is uniquely defined
by the following loop, which should always be used as a source of
symmetry information in preference to the above space-group names.
They are only intended as comments.
;
_shelx_estimated_absorpt_t_min 0.976
_shelx_estimated_absorpt_t_max 0.985

loop_
_space_group_symop_operation_xyz
'x, y, z'
'-x+1/2, -y, z+1/2'
'-x, y+1/2, -z+1/2'
'x+1/2, -y+1/2, -z'

loop_
_atom_site_type_symbol
_atom_site_label
_atom_site_fract_x
_atom_site_fract_y
_atom_site_fract_z
_atom_site_U_iso_or_equiv
_atom_site_adp_type
_atom_site_calc_flag
_atom_site_occupancy
_atom_site_disorder_assembly
_atom_site_disorder_group
O O1 0.39043(13) 0.39185(7) 0.33591(7) 0.0263(2) Uani d 1 . .
O O2 0.66443(13) 0.37492(8) 0.59106(7) 0.0278(2) Uani d 1 . .
O O3 0.95278(13) 0.37405(8) 0.16772(6) 0.0265(2) Uani d 1 . .
N N1 0.54354(13) 0.36178(7) 0.45643(7) 0.01860(19) Uani d 1 . .
N N2 0.50404(13) 0.49047(8) 0.53375(7) 0.01892(19) Uani d 1 . .
H H2 0.518(2) 0.5333(12) 0.5767(10) 0.028 Uiso d 1 . .
N N3 0.80935(12) 0.33366(8) 0.33144(7) 0.01897(19) Uani d 1 . .
C C1 0.42318(14) 0.50910(8) 0.45190(7) 0.01579(19) Uani d 1 . .
C C2 0.44728(14) 0.41472(8) 0.40476(8) 0.0177(2) Uani d 1 . .
C C3 0.58023(14) 0.40760(9) 0.53453(8) 0.0191(2) Uani d 1 . .
C C4 0.24609(14) 0.52644(8) 0.46447(8) 0.0175(2) Uani d 1 . .
C C5 0.16580(16) 0.48701(9) 0.53445(9) 0.0226(2) Uani d 1 . .
H H5 0.222361 0.451978 0.576640 0.027 Uiso calc 1 . .
C C6 0.00231(18) 0.49893(10) 0.54266(11) 0.0296(3) Uani d 1 . .
H H6 -0.052435 0.471165 0.589914 0.036 Uiso calc 1 . .
C C7 -0.07996(17) 0.55110(12) 0.48207(12) 0.0331(3) Uani d 1 . .
H H7 -0.191083 0.559368 0.487913 0.040 Uiso calc 1 . .
C C8 -0.00078(18) 0.59125(11) 0.41300(11) 0.0308(3) Uani d 1 . .
H H8 -0.057409 0.627726 0.371901 0.037 Uiso calc 1 . .
C C9 0.16234(16) 0.57833(10) 0.40347(9) 0.0233(2) Uani d 1 . .
H H9 0.216069 0.604987 0.355331 0.028 Uiso calc 1 . .
C C10 0.50534(14) 0.58919(8) 0.40337(8) 0.01677(19) Uani d 1 . .
C C11 0.51864(16) 0.67518(9) 0.44551(8) 0.0221(2) Uani d 1 . .
H H11 0.473587 0.683179 0.501458 0.026 Uiso calc 1 . .
C C12 0.59746(18) 0.74927(9) 0.40608(10) 0.0264(3) Uani d 1 . .
H H12 0.607929 0.807213 0.435648 0.032 Uiso calc 1 . .
C C13 0.66094(17) 0.73867(10) 0.32348(10) 0.0267(3) Uani d 1 . .
H H13 0.713846 0.789458 0.296334 0.032 Uiso calc 1 . .
C C14 0.64681(18) 0.65389(11) 0.28097(9) 0.0276(3) Uani d 1 . .
H H14 0.689747 0.646667 0.224429 0.033 Uiso calc 1 . .
C C15 0.56972(16) 0.57888(10) 0.32074(8) 0.0234(2) Uani d 1 . .
H H15 0.561162 0.520695 0.291395 0.028 Uiso calc 1 . .
C C16 0.60778(16) 0.27040(9) 0.43367(9) 0.0226(2) Uani d 1 . .
H H16A 0.546571 0.244049 0.384678 0.027 Uiso calc 1 . .
H H16B 0.596317 0.227562 0.483704 0.027 Uiso calc 1 . .
C C17 0.78214(15) 0.27672(9) 0.40832(9) 0.0211(2) Uani d 1 . .
H H17A 0.842599 0.303505 0.457389 0.025 Uiso calc 1 . .
H H17B 0.823018 0.212874 0.397594 0.025 Uiso calc 1 . .
C C18 0.97742(15) 0.35809(9) 0.32419(8) 0.0207(2) Uani d 1 . .
H H18A 1.041537 0.300511 0.318035 0.025 Uiso calc 1 . .
H H18B 1.012307 0.391079 0.377290 0.025 Uiso calc 1 . .
C C19 1.00178(18) 0.42037(10) 0.24594(9) 0.0248(2) Uani d 1 . .
H H19A 0.940012 0.478672 0.253294 0.030 Uiso calc 1 . .
H H19B 1.115096 0.437442 0.241412 0.030 Uiso calc 1 . .
C C20 0.79025(19) 0.34662(12) 0.17402(9) 0.0300(3) Uani d 1 . .
H H20A 0.759366 0.312437 0.120832 0.036 Uiso calc 1 . .
H H20B 0.722946 0.403102 0.178463 0.036 Uiso calc 1 . .
C C21 0.76244(18) 0.28487(11) 0.25229(9) 0.0275(3) Uani d 1 . .
H H21A 0.648961 0.267850 0.255688 0.033 Uiso calc 1 . .
H H21B 0.824646 0.226537 0.246373 0.033 Uiso calc 1 . .

loop_
_atom_site_aniso_label
_atom_site_aniso_U_11
_atom_site_aniso_U_22
_atom_site_aniso_U_33
_atom_site_aniso_U_12
_atom_site_aniso_U_13
_atom_site_aniso_U_23
O1 0.0291(5) 0.0253(5) 0.0245(4) 0.0031(4) -0.0078(4) -0.0074(4)
O2 0.0265(5) 0.0329(5) 0.0241(4) 0.0036(4) -0.0062(4) 0.0087(4)
O3 0.0301(5) 0.0309(5) 0.0183(4) -0.0040(4) 0.0023(4) 0.0015(4)
N1 0.0176(4) 0.0177(4) 0.0204(4) 0.0023(3) 0.0009(4) 0.0018(3)
N2 0.0198(4) 0.0217(4) 0.0153(4) 0.0013(4) -0.0035(4) -0.0007(3)
N3 0.0169(4) 0.0219(4) 0.0181(4) -0.0002(4) 0.0000(4) 0.0025(4)
C1 0.0148(5) 0.0178(5) 0.0148(4) 0.0005(4) -0.0015(4) -0.0007(4)
C2 0.0159(5) 0.0177(5) 0.0193(5) 0.0007(4) 0.0000(4) -0.0009(4)
C3 0.0158(5) 0.0228(5) 0.0187(5) -0.0012(4) 0.0002(4) 0.0043(4)
C4 0.0152(5) 0.0169(4) 0.0202(5) 0.0003(4) -0.0004(4) -0.0016(4)
C5 0.0205(5) 0.0199(5) 0.0273(6) -0.0007(4) 0.0041(5) 0.0001(4)
C6 0.0209(6) 0.0281(6) 0.0398(8) -0.0038(5) 0.0087(6) -0.0057(6)
C7 0.0148(5) 0.0364(7) 0.0480(9) 0.0012(5) 0.0002(6) -0.0126(7)
C8 0.0211(6) 0.0327(7) 0.0386(8) 0.0062(5) -0.0096(6) -0.0042(6)
C9 0.0196(5) 0.0252(6) 0.0250(5) 0.0026(5) -0.0048(5) 0.0003(5)
C10 0.0149(4) 0.0189(5) 0.0165(4) 0.0008(4) -0.0006(4) 0.0005(4)
C11 0.0248(6) 0.0200(5) 0.0214(5) -0.0001(4) 0.0027(4) -0.0015(4)
C12 0.0279(6) 0.0198(5) 0.0315(6) -0.0018(5) 0.0004(5) 0.0020(5)
C13 0.0214(6) 0.0280(6) 0.0305(6) -0.0008(5) 0.0015(5) 0.0100(5)
C14 0.0249(6) 0.0354(7) 0.0225(5) 0.0010(5) 0.0053(5) 0.0060(5)
C15 0.0239(6) 0.0274(6) 0.0189(5) 0.0007(5) 0.0030(4) -0.0013(4)
C16 0.0221(6) 0.0167(5) 0.0288(6) 0.0022(4) 0.0056(5) 0.0039(4)
C17 0.0196(5) 0.0215(5) 0.0223(5) 0.0048(4) 0.0028(4) 0.0058(4)
C18 0.0184(5) 0.0246(5) 0.0192(5) -0.0017(4) -0.0007(4) 0.0021(4)
C19 0.0273(6) 0.0256(6) 0.0214(5) -0.0061(5) 0.0010(5) 0.0020(5)
C20 0.0290(7) 0.0413(8) 0.0198(5) -0.0061(6) -0.0050(5) 0.0036(5)
C21 0.0279(6) 0.0321(7) 0.0224(6) -0.0099(5) -0.0031(5) 0.0003(5)

loop_
_atom_type_symbol
_atom_type_description
_atom_type_scat_dispersion_real
_atom_type_scat_dispersion_imag
_atom_type_scat_source
C C 0.0033 0.0016 'International Tables Vol C Tables 4.2.6.8 and 6.1.1.4'
H H 0.0000 0.0000 'International Tables Vol C Tables 4.2.6.8 and 6.1.1.4'
N N 0.0061 0.0033 'International Tables Vol C Tables 4.2.6.8 and 6.1.1.4'
O O 0.0106 0.0060 'International Tables Vol C Tables 4.2.6.8 and 6.1.1.4'

loop_
_geom_angle_atom_site_label_1
_geom_angle_atom_site_label_2
_geom_angle_atom_site_label_3
_geom_angle_site_symmetry_1
_geom_angle_site_symmetry_3
_geom_angle
_geom_angle_publ_flag
C20 O3 C19 . . 110.21(11) ?
C2 N1 C3 . . 111.86(10) ?
C2 N1 C16 . . 125.27(11) ?
C3 N1 C16 . . 122.83(11) ?
C3 N2 C1 . . 113.03(10) ?
C3 N2 H2 . . 121.6(13) ?
C1 N2 H2 . . 124.5(13) ?
C17 N3 C21 . . 111.74(11) ?
C17 N3 C18 . . 110.36(10) ?
C21 N3 C18 . . 108.22(10) ?
N2 C1 C4 . . 112.19(9) ?
N2 C1 C10 . . 110.29(9) ?
C4 C1 C10 . . 112.54(10) ?
N2 C1 C2 . . 100.70(9) ?
C4 C1 C2 . . 109.27(9) ?
C10 C1 C2 . . 111.27(9) ?
O1 C2 N1 . . 126.69(12) ?
O1 C2 C1 . . 126.59(11) ?
N1 C2 C1 . . 106.71(10) ?
O2 C3 N2 . . 128.46(13) ?
O2 C3 N1 . . 124.27(12) ?
N2 C3 N1 . . 107.27(10) ?
C9 C4 C5 . . 119.48(12) ?
C9 C4 C1 . . 119.88(11) ?
C5 C4 C1 . . 120.57(11) ?
C4 C5 C6 . . 120.11(13) ?
C4 C5 H5 . . 119.9 ?
C6 C5 H5 . . 119.9 ?
C7 C6 C5 . . 120.07(14) ?
C7 C6 H6 . . 120.0 ?
C5 C6 H6 . . 120.0 ?
C8 C7 C6 . . 120.12(13) ?
C8 C7 H7 . . 119.9 ?
C6 C7 H7 . . 119.9 ?
C7 C8 C9 . . 120.18(14) ?
C7 C8 H8 . . 119.9 ?
C9 C8 H8 . . 119.9 ?
C4 C9 C8 . . 120.03(14) ?
C4 C9 H9 . . 120.0 ?
C8 C9 H9 . . 120.0 ?
C15 C10 C11 . . 119.20(11) ?
C15 C10 C1 . . 122.93(11) ?
C11 C10 C1 . . 117.85(10) ?
C12 C11 C10 . . 120.40(12) ?
C12 C11 H11 . . 119.8 ?
C10 C11 H11 . . 119.8 ?
C13 C12 C11 . . 120.12(13) ?
C13 C12 H12 . . 119.9 ?
C11 C12 H12 . . 119.9 ?
C14 C13 C12 . . 119.77(13) ?
C14 C13 H13 . . 120.1 ?
C12 C13 H13 . . 120.1 ?
C13 C14 C15 . . 120.34(13) ?
C13 C14 H14 . . 119.8 ?
C15 C14 H14 . . 119.8 ?
C10 C15 C14 . . 120.15(13) ?
C10 C15 H15 . . 119.9 ?
C14 C15 H15 . . 119.9 ?
N1 C16 C17 . . 111.56(11) ?
N1 C16 H16A . . 109.3 ?
C17 C16 H16A . . 109.3 ?
N1 C16 H16B . . 109.3 ?
C17 C16 H16B . . 109.3 ?
H16A C16 H16B . . 108.0 ?
N3 C17 C16 . . 113.19(10) ?
N3 C17 H17A . . 108.9 ?
C16 C17 H17A . . 108.9 ?
N3 C17 H17B . . 108.9 ?
C16 C17 H17B . . 108.9 ?
H17A C17 H17B . . 107.8 ?
N3 C18 C19 . . 109.42(11) ?
N3 C18 H18A . . 109.8 ?
C19 C18 H18A . . 109.8 ?
N3 C18 H18B . . 109.8 ?
C19 C18 H18B . . 109.8 ?
H18A C18 H18B . . 108.2 ?
O3 C19 C18 . . 111.03(11) ?
O3 C19 H19A . . 109.4 ?
C18 C19 H19A . . 109.4 ?
O3 C19 H19B . . 109.4 ?
C18 C19 H19B . . 109.4 ?
H19A C19 H19B . . 108.0 ?
O3 C20 C21 . . 111.28(12) ?
O3 C20 H20A . . 109.4 ?
C21 C20 H20A . . 109.4 ?
O3 C20 H20B . . 109.4 ?
C21 C20 H20B . . 109.4 ?
H20A C20 H20B . . 108.0 ?
N3 C21 C20 . . 110.21(12) ?
N3 C21 H21A . . 109.6 ?
C20 C21 H21A . . 109.6 ?
N3 C21 H21B . . 109.6 ?
C20 C21 H21B . . 109.6 ?
H21A C21 H21B . . 108.1 ?

loop_
_geom_bond_atom_site_label_1
_geom_bond_atom_site_label_2
_geom_bond_site_symmetry_2
_geom_bond_distance
_geom_bond_publ_flag
O1 C2 . 1.2105(15) ?
O2 C3 . 1.2183(15) ?
O3 C20 . 1.4306(19) ?
O3 C19 . 1.4373(17) ?
N1 C2 . 1.3670(16) ?
N1 C3 . 1.4058(16) ?
N1 C16 . 1.4579(16) ?
N2 C3 . 1.3485(16) ?
N2 C1 . 1.4597(15) ?
N2 H2 . 0.910(12) ?
N3 C17 . 1.4568(16) ?
N3 C21 . 1.4608(17) ?
N3 C18 . 1.4658(16) ?
C1 C4 . 1.5281(16) ?
C1 C10 . 1.5342(16) ?
C1 C2 . 1.5465(16) ?
C4 C9 . 1.3913(17) ?
C4 C5 . 1.3938(17) ?
C5 C6 . 1.3967(19) ?
C5 H5 . 0.9500 ?
C6 C7 . 1.383(2) ?
C6 H6 . 0.9500 ?
C7 C8 . 1.383(2) ?
C7 H7 . 0.9500 ?
C8 C9 . 1.397(2) ?
C8 H8 . 0.9500 ?
C9 H9 . 0.9500 ?
C10 C15 . 1.3933(17) ?
C10 C11 . 1.3955(17) ?
C11 C12 . 1.3912(19) ?
C11 H11 . 0.9500 ?
C12 C13 . 1.390(2) ?
C12 H12 . 0.9500 ?
C13 C14 . 1.383(2) ?
C13 H13 . 0.9500 ?
C14 C15 . 1.397(2) ?
C14 H14 . 0.9500 ?
C15 H15 . 0.9500 ?
C16 C17 . 1.5260(18) ?
C16 H16A . 0.9900 ?
C16 H16B . 0.9900 ?
C17 H17A . 0.9900 ?
C17 H17B . 0.9900 ?
C18 C19 . 1.5140(18) ?
C18 H18A . 0.9900 ?
C18 H18B . 0.9900 ?
C19 H19A . 0.9900 ?
C19 H19B . 0.9900 ?
C20 C21 . 1.514(2) ?
C20 H20A . 0.9900 ?
C20 H20B . 0.9900 ?
C21 H21A . 0.9900 ?
C21 H21B . 0.9900 ?

loop_
_geom_hbond_atom_site_label_D
_geom_hbond_atom_site_label_H
_geom_hbond_atom_site_label_A
_geom_hbond_site_symmetry_A
_geom_hbond_distance_DH
_geom_hbond_distance_HA
_geom_hbond_distance_DA
_geom_hbond_angle_DHA
_geom_hbond_publ_flag
N2 H2 O3 2_665 0.910(12) 1.946(12) 2.8560(15) 179.4(19) yes
C12 H12 Cg3 3_566 0.95 2.62 3.5576(15) 169 y
C18 H18B Cg3 1_655 0.99 2.65 3.5726(14) 155 y

loop_
_geom_torsion_atom_site_label_1
_geom_torsion_atom_site_label_2
_geom_torsion_atom_site_label_3
_geom_torsion_atom_site_label_4
_geom_torsion_site_symmetry_1
_geom_torsion_site_symmetry_2
_geom_torsion_site_symmetry_3
_geom_torsion_site_symmetry_4
_geom_torsion
_geom_torsion_publ_flag
C3 N2 C1 C4 . . . . 122.71(11) ?
C3 N2 C1 C10 . . . . -110.98(12) ?
C3 N2 C1 C2 . . . . 6.63(13) ?
C3 N1 C2 O1 . . . . -176.25(13) ?
C16 N1 C2 O1 . . . . 6.2(2) ?
C3 N1 C2 C1 . . . . 3.02(13) ?
C16 N1 C2 C1 . . . . -174.56(11) ?
N2 C1 C2 O1 . . . . 173.71(13) ?
C4 C1 C2 O1 . . . . 55.47(16) ?
C10 C1 C2 O1 . . . . -69.40(16) ?
N2 C1 C2 N1 . . . . -5.56(12) ?
C4 C1 C2 N1 . . . . -123.80(10) ?
C10 C1 C2 N1 . . . . 111.33(11) ?
C1 N2 C3 O2 . . . . 175.70(13) ?
C1 N2 C3 N1 . . . . -5.21(14) ?
C2 N1 C3 O2 . . . . -179.73(12) ?
C16 N1 C3 O2 . . . . -2.09(19) ?
C2 N1 C3 N2 . . . . 1.13(14) ?
C16 N1 C3 N2 . . . . 178.77(11) ?
N2 C1 C4 C9 . . . . 155.69(11) ?
C10 C1 C4 C9 . . . . 30.62(15) ?
C2 C1 C4 C9 . . . . -93.51(13) ?
N2 C1 C4 C5 . . . . -27.35(15) ?
C10 C1 C4 C5 . . . . -152.43(11) ?
C2 C1 C4 C5 . . . . 83.44(13) ?
C9 C4 C5 C6 . . . . 0.58(19) ?
C1 C4 C5 C6 . . . . -176.39(12) ?
C4 C5 C6 C7 . . . . -1.0(2) ?
C5 C6 C7 C8 . . . . 0.3(2) ?
C6 C7 C8 C9 . . . . 0.8(2) ?
C5 C4 C9 C8 . . . . 0.5(2) ?
C1 C4 C9 C8 . . . . 177.51(12) ?
C7 C8 C9 C4 . . . . -1.2(2) ?
N2 C1 C10 C15 . . . . 120.60(12) ?
C4 C1 C10 C15 . . . . -113.30(13) ?
C2 C1 C10 C15 . . . . 9.72(16) ?
N2 C1 C10 C11 . . . . -57.84(14) ?
C4 C1 C10 C11 . . . . 68.27(14) ?
C2 C1 C10 C11 . . . . -168.71(11) ?
C15 C10 C11 C12 . . . . -1.04(19) ?
C1 C10 C11 C12 . . . . 177.46(12) ?
C10 C11 C12 C13 . . . . 1.3(2) ?
C11 C12 C13 C14 . . . . -0.6(2) ?
C12 C13 C14 C15 . . . . -0.3(2) ?
C11 C10 C15 C14 . . . . 0.14(19) ?
C1 C10 C15 C14 . . . . -178.28(12) ?
C13 C14 C15 C10 . . . . 0.5(2) ?
C2 N1 C16 C17 . . . . 103.66(14) ?
C3 N1 C16 C17 . . . . -73.66(15) ?
C21 N3 C17 C16 . . . . -74.95(14) ?
C18 N3 C17 C16 . . . . 164.58(11) ?
N1 C16 C17 N3 . . . . -62.76(15) ?
C17 N3 C18 C19 . . . . -177.76(11) ?
C21 N3 C18 C19 . . . . 59.69(14) ?
C20 O3 C19 C18 . . . . 57.57(16) ?
N3 C18 C19 O3 . . . . -59.72(15) ?
C19 O3 C20 C21 . . . . -56.62(17) ?
C17 N3 C21 C20 . . . . 179.21(12) ?
C18 N3 C21 C20 . . . . -59.08(15) ?
O3 C20 C21 N3 . . . . 58.29(17) ?
